data_7131949
loop_
_publ_author_name
'Cui, Jie'
'Wang, Tongdao'

_publ_section_title
;
 B(C6F5)3-mediated direct intramolecular C7-alkenylation of
 N-propargylindoles
;
_journal_name_full 'Chemical Communications'
_journal_paper_doi 10.1039/D3CC02599C
_journal_year 2023
_chemical_formula_moiety 'C36 H15 B F15 N, 0.66[C6H14]'
_chemical_formula_sum 'C39.96 H24.24 B F15 N'
_chemical_formula_weight 814.205
_space_group_crystal_system triclinic
_space_group_IT_number 2
_space_group_name_Hall '-P 1'
_space_group_name_H-M_alt 'P -1'
_symmetry_Int_Tables_number 2
_audit_creation_date 2023-06-18
_audit_creation_method
;
Olex2 1.5-dev
(compiled 2023.04.26 svn.r751481ca for OlexSys, GUI svn.r6697)
;
_audit_update_record
;
2023-07-09 deposited with the CCDC.	2023-07-31 downloaded from the CCDC.
;
_cell_angle_alpha 84.392(7)
_cell_angle_beta 82.602(6)
_cell_angle_gamma 67.882(6)
_cell_formula_units_Z 2
_cell_length_a 11.025(2)
_cell_length_b 12.418(3)
_cell_length_c 13.411(3)
_cell_measurement_reflns_used 5968
_cell_measurement_temperature 300(2)
_cell_measurement_theta_max 22.23
_cell_measurement_theta_min 2.28
_cell_volume 1684.4(6)
_computing_cell_refinement 'SAINT V8.40A (Bruker, 2016)'
_computing_data_collection 'Bruker APEX2'
_computing_data_reduction 'SAINT V8.40A (Bruker, 2016)'
_computing_molecular_graphics 'Olex2 1.5-dev (Dolomanov et al., 2009)'
_computing_publication_material 'Olex2 1.5-dev (Dolomanov et al., 2009)'
_computing_structure_refinement 'olex2.refine 1.5-dev (Bourhis et al., 2015)'
_computing_structure_solution 'ShelXT (Sheldrick, 2015)'
_diffrn_ambient_temperature 300.40
_diffrn_measured_fraction_theta_full 0.9741
_diffrn_measured_fraction_theta_max 0.9741
_diffrn_measurement_device_type 'Bruker APEX-II CCD'
_diffrn_measurement_method '\f and \w scans'
_diffrn_radiation_type 'Mo K\a'
_diffrn_radiation_wavelength 0.71073
_diffrn_reflns_av_R_equivalents 0.0730
_diffrn_reflns_av_unetI/netI 0.1047
_diffrn_reflns_Laue_measured_fraction_full 0.9741
_diffrn_reflns_Laue_measured_fraction_max 0.9741
_diffrn_reflns_limit_h_max 15
_diffrn_reflns_limit_h_min -15
_diffrn_reflns_limit_k_max 17
_diffrn_reflns_limit_k_min -17
_diffrn_reflns_limit_l_max 19
_diffrn_reflns_limit_l_min -19
_diffrn_reflns_number 43304
_diffrn_reflns_point_group_measured_fraction_full 0.9741
_diffrn_reflns_point_group_measured_fraction_max 0.9741
_diffrn_reflns_theta_full 25.0225
_diffrn_reflns_theta_max 25.02
_diffrn_reflns_theta_min 2.13
_exptl_absorpt_coefficient_mu 0.151
_exptl_absorpt_correction_T_max 0.7461
_exptl_absorpt_correction_T_min 0.7110
_exptl_absorpt_correction_type none
_exptl_absorpt_process_details
'SADABS-2016/2 (Bruker,2016/2) was used for absorption correction. wR2(int) was 0.1251 before and 0.0481 after correction. The Ratio of minimum to maximum transmission is 0.9530. The \l/2 correction factor is Not present.'
_exptl_crystal_colour yellow
_exptl_crystal_colour_primary yellow
_exptl_crystal_density_diffrn 1.605
_exptl_crystal_description block
_exptl_crystal_F_000 822.830
_exptl_crystal_size_max 0.35
_exptl_crystal_size_mid 0.21
_exptl_crystal_size_min 0.10
_refine_diff_density_max 0.4470
_refine_diff_density_min -0.4478
_refine_diff_density_rms 0.0708
_refine_ls_d_res_high 0.8402
_refine_ls_d_res_low 9.5598
_refine_ls_extinction_coef 0.0075(11)
_refine_ls_extinction_expression Fc^*^=kFc[1+0.001xFc^2^\l^3^/sin(2\q)]^-1/4^
_refine_ls_goodness_of_fit_ref 1.0365
_refine_ls_hydrogen_treatment mixed
_refine_ls_matrix_type full
_refine_ls_number_constraints 23
_refine_ls_number_parameters 482
_refine_ls_number_reflns 5800
_refine_ls_number_restraints 0
_refine_ls_restrained_S_all 1.0365
_refine_ls_R_factor_all 0.0924
_refine_ls_R_factor_gt 0.0462
_refine_ls_shift/su_max 0.0006
_refine_ls_shift/su_mean 0.0000
_refine_ls_structure_factor_coef Fsqd
_refine_ls_weighting_details 'w=1/[\s^2^(Fo^2^)+(0.0480P)^2^+0.3395P] where P=(Fo^2^+2Fc^2^)/3'
_refine_ls_weighting_scheme calc
_refine_ls_wR_factor_gt 0.1000
_refine_ls_wR_factor_ref 0.1187
_reflns_Friedel_coverage 0.0
_reflns_limit_h_max 13
_reflns_limit_h_min -12
_reflns_limit_k_max 14
_reflns_limit_k_min -14
_reflns_limit_l_max 15
_reflns_limit_l_min 0
_reflns_number_gt 3438
_reflns_number_total 5800
_reflns_threshold_expression I>=2u(I)
_cod_data_source_file d3cc02599c2.cif
_cod_data_source_block 1234
_cod_original_cell_volume 1684.5(7)
_cod_original_formula_sum 'C39.96 H24.24 B1 F15 N1'
_cod_database_code 7131949
_olex2_refinement_description
;
1. Fixed Uiso
 At 1.2 times of:
  All C(H) groups, All C(H,H) groups
 At 1.5 times of:
  All C(H,H,H) groups
2. Others
 Fixed X: C9(0.77279) C26(0.8468)
 Fixed Y: C9(0.54787) C26(0.28454)
 Fixed Z: C9(0.6976) C26(0.78057)
3.a Secondary CH2 refined with riding coordinates:
 C2(H2a,H2b)
3.b Aromatic/amide H refined with riding coordinates:
 C6(H6), C5(H5), C4(H4), C22(H22), C26(H26), C23(H23), C25(H25), C24(H24)
3.c Idealised Me refined as rotating group:
 C12(H12a,H12b,H12c)
;
_smtbx_masks_special_details
;
A solvent mask was calculated and 67 electrons were 
found in a volume of 246\%A^3^ in 1 void per unit cell. 
This is consistent with the presence of 0.66[C6H14] per Formula Unit 
which account for 66 electrons per unit cell.
;
_smtbx_masks_void_probe_radius 1.2
_smtbx_masks_void_truncation_radius 1.2
_olex2_submission_special_instructions 'No special instructions were received'

loop_
_space_group_symop_id
_space_group_symop_operation_xyz
1 x,y,z
2 -x,-y,-z

loop_
_atom_site_label
_atom_site_type_symbol
_atom_site_fract_x
_atom_site_fract_y
_atom_site_fract_z
_atom_site_U_iso_or_equiv
_atom_site_adp_type
_atom_site_occupancy
_atom_site_refinement_flags_posn
F102 F 0.52891(14) 0.54536(12) 0.62386(11) 0.0549(4) Uani 1.000000 .
F126 F 0.58273(15) 0.73174(14) 0.47977(11) 0.0640(5) Uani 1.000000 .
F106 F 0.43522(16) 0.72644(15) 0.93515(12) 0.0684(5) Uani 1.000000 .
F112 F 0.70279(16) 0.68263(16) 0.88422(13) 0.0717(5) Uani 1.000000 .
F103 F 0.42987(17) 0.39136(14) 0.70862(14) 0.0749(5) Uani 1.000000 .
F125 F 0.38555(18) 0.82243(16) 0.36630(13) 0.0814(5) Uani 1.000000 .
F105 F 0.33582(18) 0.57230(17) 1.01534(13) 0.0819(5) Uani 1.000000 .
F122 F 0.28374(16) 0.86980(16) 0.76633(13) 0.0818(6) Uani 1.000000 .
F124 F 0.13678(17) 0.93428(16) 0.44721(15) 0.0846(6) Uani 1.000000 .
F116 F 0.4301(2) 1.00955(15) 0.70004(16) 0.0919(6) Uani 1.000000 .
F104 F 0.33467(19) 0.39929(16) 0.90522(15) 0.0892(6) Uani 1.000000 .
N1 N 0.91851(19) 0.49021(17) 0.67881(15) 0.0424(5) Uani 1.000000 .
F113 F 0.7437(2) 0.8250(2) 1.00086(18) 0.1112(8) Uani 1.000000 .
F123 F 0.08881(18) 0.9584(2) 0.64910(17) 0.1125(8) Uani 1.000000 .
F115 F 0.4707(3) 1.14751(17) 0.81759(18) 0.1317(10) Uani 1.000000 .
C10 C 0.7108(2) 0.6730(2) 0.66575(18) 0.0419(6) Uani 1.000000 .
C8 C 0.9866(2) 0.5549(2) 0.62053(19) 0.0438(6) Uani 1.000000 .
F114 F 0.6346(3) 1.0589(2) 0.96629(18) 0.1333(11) Uani 1.000000 .
C9 C 0.772790 0.547870 0.697600 0.0444(6) Uani 1.000000 .
C101 C 0.4956(2) 0.6427(2) 0.77534(19) 0.0435(6) Uani 1.000000 .
C102 C 0.4853(2) 0.5551(2) 0.72366(19) 0.0448(6) Uani 1.000000 .
C7 C 0.9251(3) 0.6686(2) 0.58365(19) 0.0462(6) Uani 1.000000 .
C121 C 0.4454(2) 0.7979(2) 0.6307(2) 0.0473(7) Uani 1.000000 .
C11 C 0.7829(2) 0.7287(2) 0.60982(19) 0.0462(6) Uani 1.000000 .
C1 C 1.0005(2) 0.3861(2) 0.70649(19) 0.0458(6) Uani 1.000000 .
C3 C 1.1192(3) 0.4893(2) 0.6097(2) 0.0504(7) Uani 1.000000 .
C126 C 0.4622(3) 0.7890(2) 0.5272(2) 0.0496(7) Uani 1.000000 .
C106 C 0.4413(3) 0.6435(2) 0.8742(2) 0.0499(7) Uani 1.000000 .
C2 C 1.1387(2) 0.3751(2) 0.6667(2) 0.0528(7) Uani 1.000000 .
H2a H 1.1928(2) 0.3637(2) 0.7212(2) 0.0633(8) Uiso 1.000000 R
H2b H 1.1792(2) 0.3108(2) 0.6227(2) 0.0633(8) Uiso 1.000000 R
C21 C 0.9687(3) 0.2937(2) 0.7647(2) 0.0503(7) Uani 1.000000 .
C103 C 0.4340(3) 0.4738(2) 0.7649(2) 0.0535(7) Uani 1.000000 .
C125 C 0.3613(3) 0.8345(2) 0.4659(2) 0.0546(7) Uani 1.000000 .
C111 C 0.5628(3) 0.8364(2) 0.7864(2) 0.0520(7) Uani 1.000000 .
C6 C 1.0124(3) 0.7145(2) 0.5281(2) 0.0575(7) Uani 1.000000 .
H6 H 0.9801(3) 0.7901(2) 0.5000(2) 0.0690(9) Uiso 1.000000 R
C112 C 0.6424(3) 0.7984(3) 0.8639(2) 0.0604(8) Uani 1.000000 .
C105 C 0.3862(3) 0.5644(3) 0.9181(2) 0.0562(7) Uani 1.000000 .
C124 C 0.2357(3) 0.8912(2) 0.5070(3) 0.0610(8) Uani 1.000000 .
C5 C 1.1468(3) 0.6496(3) 0.5141(2) 0.0627(8) Uani 1.000000 .
H5 H 1.2011(3) 0.6833(3) 0.4757(2) 0.0752(10) Uiso 1.000000 R
C12 C 0.7268(3) 0.8545(2) 0.5743(2) 0.0579(8) Uani 1.000000 .
H12a H 0.6327(3) 0.8832(5) 0.5876(12) 0.0868(11) Uiso 1.000000 GR
H12b H 0.7613(14) 0.8988(3) 0.6093(10) 0.0868(11) Uiso 1.000000 GR
H12c H 0.7504(15) 0.8621(3) 0.5033(3) 0.0868(11) Uiso 1.000000 GR
C4 C 1.2028(3) 0.5377(3) 0.5545(2) 0.0598(8) Uani 1.000000 .
H4 H 1.2930(3) 0.4965(3) 0.5451(2) 0.0717(9) Uiso 1.000000 R
C116 C 0.5077(3) 0.9559(3) 0.7741(3) 0.0695(9) Uani 1.000000 .
C104 C 0.3850(3) 0.4782(3) 0.8634(2) 0.0592(8) Uani 1.000000 .
C122 C 0.3149(3) 0.8558(2) 0.6663(2) 0.0587(8) Uani 1.000000 .
C123 C 0.2118(3) 0.9028(3) 0.6080(3) 0.0677(9) Uani 1.000000 .
C113 C 0.6667(4) 0.8696(4) 0.9253(3) 0.0784(10) Uani 1.000000 .
C22 C 1.0713(3) 0.2019(3) 0.8059(3) 0.0745(9) Uani 1.000000 .
H22 H 1.1560(3) 0.2028(3) 0.7964(3) 0.0894(11) Uiso 1.000000 R
C115 C 0.5297(5) 1.0321(3) 0.8339(3) 0.0876(13) Uani 1.000000 .
B1 B 0.5551(3) 0.7386(2) 0.7125(2) 0.0431(7) Uani 1.000000 .
C26 C 0.846800 0.284540 0.780570 0.0767(10) Uani 1.000000 .
H26 H 0.7766936245214182 0.34299147446979317 0.7525171595767377 0.0920(12) Uiso 1.000000 R
C114 C 0.6099(5) 0.9878(4) 0.9079(4) 0.0934(14) Uani 1.000000 .
C23 C 1.0493(4) 0.1108(3) 0.8599(3) 0.0961(12) Uani 1.000000 .
H23 H 1.1186(4) 0.0507(3) 0.8873(3) 0.1153(14) Uiso 1.000000 R
C25 C 0.8236(4) 0.1960(3) 0.8343(3) 0.0932(12) Uani 1.000000 .
H25 H 0.7389(4) 0.1950(3) 0.8443(3) 0.1119(14) Uiso 1.000000 R
C24 C 0.9250(4) 0.1076(3) 0.8738(3) 0.0954(12) Uani 1.000000 .
H24 H 0.9103(4) 0.0452(3) 0.9101(3) 0.1144(14) Uiso 1.000000 R
H9a H 0.738(2) 0.5025(19) 0.6675(17) 0.042(7) Uiso 1.000000 .
H9b H 0.755(2) 0.5307(19) 0.7637(17) 0.041(7) Uiso 1.000000 .

loop_
_atom_site_aniso_label
_atom_site_aniso_U_11
_atom_site_aniso_U_22
_atom_site_aniso_U_33
_atom_site_aniso_U_12
_atom_site_aniso_U_13
_atom_site_aniso_U_23
F102 0.0550(9) 0.0541(9) 0.0567(10) -0.0209(7) -0.0030(8) -0.0082(7)
F126 0.0483(10) 0.0729(11) 0.0587(10) -0.0086(8) -0.0004(8) -0.0097(8)
F106 0.0736(11) 0.0807(12) 0.0575(10) -0.0373(9) 0.0101(8) -0.0193(9)
F112 0.0630(11) 0.0816(13) 0.0712(11) -0.0225(10) -0.0149(9) -0.0132(9)
F103 0.0818(12) 0.0566(10) 0.0984(13) -0.0366(9) -0.0152(10) -0.0073(9)
F125 0.0793(13) 0.0909(13) 0.0656(12) -0.0191(10) -0.0194(10) 0.0008(10)
F105 0.0822(13) 0.1081(15) 0.0585(11) -0.0462(11) 0.0062(9) 0.0094(10)
F122 0.0528(10) 0.0923(14) 0.0710(12) 0.0010(9) 0.0106(9) -0.0043(10)
F124 0.0592(11) 0.0839(13) 0.1040(14) -0.0168(9) -0.0353(11) 0.0228(11)
F116 0.1145(16) 0.0419(10) 0.1010(15) -0.0144(10) 0.0085(13) -0.0036(10)
F104 0.0961(14) 0.0818(13) 0.1028(14) -0.0566(11) -0.0018(11) 0.0218(10)
N1 0.0337(12) 0.0412(12) 0.0527(13) -0.0146(10) -0.0029(10) -0.0024(10)
F113 0.0938(16) 0.171(2) 0.0961(15) -0.0712(16) -0.0039(13) -0.0528(15)
F123 0.0410(11) 0.1400(19) 0.1124(16) 0.0132(11) -0.0027(11) 0.0011(14)
F115 0.201(3) 0.0580(13) 0.1333(19) -0.0655(15) 0.0757(18) -0.0400(12)
C10 0.0414(15) 0.0366(14) 0.0482(15) -0.0148(12) -0.0036(12) -0.0035(11)
C8 0.0382(15) 0.0448(15) 0.0503(15) -0.0179(13) -0.0015(12) -0.0050(12)
F114 0.173(2) 0.161(2) 0.1235(18) -0.134(2) 0.0686(16) -0.0893(17)
C9 0.0341(15) 0.0408(15) 0.0562(18) -0.0130(12) -0.0014(13) -0.0008(13)
C101 0.0341(14) 0.0409(15) 0.0505(16) -0.0081(11) -0.0035(12) -0.0044(12)
C102 0.0364(15) 0.0435(15) 0.0498(16) -0.0100(12) -0.0057(12) 0.0018(12)
C7 0.0452(16) 0.0445(15) 0.0525(16) -0.0215(13) -0.0001(13) -0.0055(12)
C121 0.0423(16) 0.0349(14) 0.0580(18) -0.0092(12) -0.0005(13) 0.0021(12)
C11 0.0452(16) 0.0390(14) 0.0542(16) -0.0157(13) -0.0018(13) -0.0048(12)
C1 0.0389(15) 0.0424(15) 0.0531(16) -0.0101(12) -0.0077(12) -0.0049(12)
C3 0.0404(16) 0.0535(17) 0.0579(17) -0.0182(14) -0.0005(13) -0.0090(14)
C126 0.0410(16) 0.0390(15) 0.0627(19) -0.0103(13) -0.0005(15) 0.0018(13)
C106 0.0461(16) 0.0504(16) 0.0522(17) -0.0165(13) -0.0044(13) -0.0049(14)
C2 0.0364(15) 0.0549(17) 0.0625(18) -0.0115(13) -0.0029(13) -0.0065(14)
C21 0.0499(17) 0.0426(15) 0.0533(16) -0.0117(13) -0.0042(13) -0.0021(13)
C103 0.0482(17) 0.0457(16) 0.070(2) -0.0199(13) -0.0104(15) -0.0024(14)
C125 0.062(2) 0.0472(16) 0.0546(18) -0.0193(15) -0.0130(15) 0.0047(13)
C111 0.0489(17) 0.0455(16) 0.0609(18) -0.0200(13) 0.0120(15) -0.0125(13)
C6 0.0557(19) 0.0480(16) 0.0702(19) -0.0246(15) 0.0056(15) -0.0027(14)
C112 0.0535(19) 0.067(2) 0.069(2) -0.0328(17) 0.0088(16) -0.0195(17)
C105 0.0473(17) 0.0655(19) 0.0503(17) -0.0192(15) -0.0015(14) 0.0116(15)
C124 0.0458(19) 0.0493(17) 0.084(2) -0.0133(14) -0.0203(17) 0.0162(16)
C5 0.0508(19) 0.066(2) 0.076(2) -0.0316(16) 0.0131(15) -0.0116(16)
C12 0.0587(18) 0.0392(15) 0.0721(19) -0.0183(13) 0.0018(15) 0.0037(13)
C4 0.0397(16) 0.066(2) 0.074(2) -0.0210(15) 0.0040(14) -0.0113(16)
C116 0.081(2) 0.0500(19) 0.073(2) -0.0255(17) 0.0198(19) -0.0140(17)
C104 0.0529(18) 0.0541(18) 0.074(2) -0.0281(15) -0.0068(16) 0.0140(16)
C122 0.0446(18) 0.0552(18) 0.0608(19) -0.0039(14) 0.0005(15) 0.0017(14)
C123 0.0404(18) 0.065(2) 0.080(2) -0.0026(15) -0.0025(17) 0.0066(17)
C113 0.067(2) 0.114(3) 0.075(2) -0.057(2) 0.0176(19) -0.035(2)
C22 0.060(2) 0.064(2) 0.090(2) -0.0162(17) -0.0161(18) 0.0188(18)
C115 0.115(3) 0.053(2) 0.095(3) -0.045(2) 0.052(3) -0.030(2)
B1 0.0412(17) 0.0344(15) 0.0515(17) -0.0129(13) -0.0008(14) -0.0013(13)
C26 0.056(2) 0.0584(19) 0.110(3) -0.0202(16) -0.0132(18) 0.0259(18)
C114 0.118(3) 0.104(3) 0.092(3) -0.087(3) 0.050(3) -0.052(3)
C23 0.096(3) 0.072(2) 0.103(3) -0.015(2) -0.024(2) 0.032(2)
C25 0.075(2) 0.068(2) 0.134(3) -0.034(2) -0.005(2) 0.034(2)
C24 0.106(3) 0.063(2) 0.110(3) -0.032(2) -0.010(3) 0.033(2)

loop_
_atom_type_symbol
_atom_type_scat_dispersion_real
_atom_type_scat_dispersion_imag
_atom_type_scat_Cromer_Mann_a1
_atom_type_scat_Cromer_Mann_a2
_atom_type_scat_Cromer_Mann_a3
_atom_type_scat_Cromer_Mann_a4
_atom_type_scat_Cromer_Mann_b1
_atom_type_scat_Cromer_Mann_b2
_atom_type_scat_Cromer_Mann_b3
_atom_type_scat_Cromer_Mann_b4
_atom_type_scat_Cromer_Mann_c
_atom_type_scat_source
_atom_type_scat_dispersion_source
B 0.00156 0.00068 2.05450 1.33260 1.09790 0.70680 23.21850 1.02100 60.34980 0.14030 -0.19320 'International Tables Volume C Table 6.1.1.4 (pp. 500-502)' brennan
C 0.00313 0.00162 2.31000 1.02000 1.58860 0.86500 20.84390 10.20750 0.56870 51.65120 0.21560 'International Tables Volume C Table 6.1.1.4 (pp. 500-502)' brennan
F 0.01756 0.01033 3.53920 2.64120 1.51700 1.02430 10.28250 4.29440 0.26150 26.14760 0.27760 'International Tables Volume C Table 6.1.1.4 (pp. 500-502)' brennan
H 0.00000 0.00000 0.49300 0.32291 0.14019 0.04081 10.51090 26.12570 3.14236 57.79970 0.00304 'International Tables Volume C Table 6.1.1.4 (pp. 500-502)' brennan
N 0.00612 0.00332 12.21260 3.13220 2.01250 1.16630 0.00570 9.89330 28.99750 0.58260 -11.52900 'International Tables Volume C Table 6.1.1.4 (pp. 500-502)' brennan

loop_
_geom_angle_atom_site_label_1
_geom_angle_atom_site_label_2
_geom_angle_atom_site_label_3
_geom_angle
_geom_angle_site_symmetry_1
_geom_angle_site_symmetry_3
_geom_angle_publ_flag
C9 N1 C8 117.10(17) . . ?
C1 N1 C8 111.0(2) . . ?
C1 N1 C9 131.88(18) . . ?
C11 C10 C9 120.4(2) . . ?
B1 C10 C9 115.29(18) . . ?
B1 C10 C11 124.1(2) . . ?
C7 C8 N1 123.4(2) . . ?
C3 C8 N1 109.8(2) . . ?
C3 C8 C7 126.8(2) . . ?
C10 C9 N1 118.40(12) . . ?
C106 C101 C102 112.2(2) . . ?
B1 C101 C102 119.3(2) . . ?
B1 C101 C106 128.2(2) . . ?
C101 C102 F102 119.7(2) . . ?
C103 C102 F102 114.9(2) . . ?
C103 C102 C101 125.3(2) . . ?
C11 C7 C8 119.3(2) . . ?
C6 C7 C8 113.1(2) . . ?
C6 C7 C11 127.5(2) . . ?
C122 C121 C126 112.4(3) . . ?
B1 C121 C126 128.4(2) . . ?
B1 C121 C122 118.8(2) . . ?
C7 C11 C10 120.9(2) . . ?
C12 C11 C10 123.3(2) . . ?
C12 C11 C7 115.7(2) . . ?
C2 C1 N1 108.8(2) . . ?
C21 C1 N1 127.7(2) . . ?
C21 C1 C2 123.5(2) . . ?
C2 C3 C8 107.2(2) . . ?
C4 C3 C8 118.5(3) . . ?
C4 C3 C2 134.3(3) . . ?
C121 C126 F126 120.5(2) . . ?
C125 C126 F126 115.4(2) . . ?
C125 C126 C121 124.0(2) . . ?
C101 C106 F106 121.0(2) . . ?
C105 C106 F106 114.8(2) . . ?
C105 C106 C101 124.2(2) . . ?
C3 C2 C1 103.2(2) . . ?
C22 C21 C1 117.8(3) . . ?
C26 C21 C1 126.4(2) . . ?
C26 C21 C22 115.8(2) . . ?
C102 C103 F103 120.8(3) . . ?
C104 C103 F103 119.9(2) . . ?
C104 C103 C102 119.3(3) . . ?
C126 C125 F125 120.5(3) . . ?
C124 C125 F125 119.7(3) . . ?
C124 C125 C126 119.9(3) . . ?
C116 C111 C112 113.2(3) . . ?
B1 C111 C112 119.0(2) . . ?
B1 C111 C116 127.4(3) . . ?
C5 C6 C7 121.5(3) . . ?
C111 C112 F112 119.3(2) . . ?
C113 C112 F112 115.4(3) . . ?
C113 C112 C111 125.2(3) . . ?
C106 C105 F105 119.8(3) . . ?
C104 C105 F105 120.2(3) . . ?
C104 C105 C106 120.0(3) . . ?
C125 C124 F124 119.8(3) . . ?
C123 C124 F124 120.8(3) . . ?
C123 C124 C125 119.3(3) . . ?
C4 C5 C6 122.9(3) . . ?
C5 C4 C3 117.2(3) . . ?
C111 C116 F116 121.9(3) . . ?
C115 C116 F116 114.3(3) . . ?
C115 C116 C111 123.8(4) . . ?
C103 C104 F104 120.2(3) . . ?
C105 C104 F104 120.8(3) . . ?
C105 C104 C103 119.0(3) . . ?
C121 C122 F122 118.8(3) . . ?
C123 C122 F122 115.7(2) . . ?
C123 C122 C121 125.4(3) . . ?
C124 C123 F123 119.8(3) . . ?
C122 C123 F123 121.3(3) . . ?
C122 C123 C124 119.0(3) . . ?
C112 C113 F113 121.4(4) . . ?
C114 C113 F113 120.2(4) . . ?
C114 C113 C112 118.4(4) . . ?
C23 C22 C21 121.1(3) . . ?
C116 C115 F115 119.9(5) . . ?
C114 C115 F115 120.8(4) . . ?
C114 C115 C116 119.3(4) . . ?
C101 B1 C10 111.2(2) . . ?
C121 B1 C10 116.9(2) . . ?
C121 B1 C101 100.4(2) . . ?
C111 B1 C10 103.4(2) . . ?
C111 B1 C101 113.0(2) . . ?
C111 B1 C121 112.4(2) . . ?
C25 C26 C21 123.7(2) . . ?
C113 C114 F114 119.2(5) . . ?
C115 C114 F114 120.8(5) . . ?
C115 C114 C113 120.0(3) . . ?
C24 C23 C22 120.2(3) . . ?
C24 C25 C26 119.4(3) . . ?
C25 C24 C23 119.8(3) . . ?

loop_
_geom_bond_atom_site_label_1
_geom_bond_atom_site_label_2
_geom_bond_distance
_geom_bond_site_symmetry_2
_geom_bond_publ_flag
F102 C102 1.364(3) . ?
F126 C126 1.355(3) . ?
F106 C106 1.354(3) . ?
F112 C112 1.354(3) . ?
F103 C103 1.347(3) . ?
F125 C125 1.340(3) . ?
F105 C105 1.348(3) . ?
F122 C122 1.352(3) . ?
F124 C124 1.349(3) . ?
F116 C116 1.349(4) . ?
F104 C104 1.343(3) . ?
N1 C8 1.414(3) . ?
N1 C9 1.4907(19) . ?
N1 C1 1.319(3) . ?
F113 C113 1.346(4) . ?
F123 C123 1.341(3) . ?
F115 C115 1.341(4) . ?
C10 C9 1.487(2) . ?
C10 C11 1.353(3) . ?
C10 B1 1.665(4) . ?
C8 C7 1.389(3) . ?
C8 C3 1.376(3) . ?
F114 C114 1.356(4) . ?
C101 C102 1.391(3) . ?
C101 C106 1.382(4) . ?
C101 B1 1.676(4) . ?
C102 C103 1.374(4) . ?
C7 C11 1.472(4) . ?
C7 C6 1.397(4) . ?
C121 C126 1.386(4) . ?
C121 C122 1.388(4) . ?
C121 B1 1.650(4) . ?
C11 C12 1.501(3) . ?
C1 C2 1.507(4) . ?
C1 C21 1.451(4) . ?
C3 C2 1.499(4) . ?
C3 C4 1.382(4) . ?
C126 C125 1.380(4) . ?
C106 C105 1.387(4) . ?
C21 C22 1.397(4) . ?
C21 C26 1.379(3) . ?
C103 C104 1.359(4) . ?
C125 C124 1.365(4) . ?
C111 C112 1.378(4) . ?
C111 C116 1.378(4) . ?
C111 B1 1.673(4) . ?
C6 C5 1.392(4) . ?
C112 C113 1.381(4) . ?
C105 C104 1.361(4) . ?
C124 C123 1.358(4) . ?
C5 C4 1.378(4) . ?
C116 C115 1.403(5) . ?
C122 C123 1.372(4) . ?
C113 C114 1.371(6) . ?
C22 C23 1.366(5) . ?
C115 C114 1.350(6) . ?
C26 C25 1.343(3) . ?
C23 C24 1.374(5) . ?
C25 C24 1.360(5) . ?

loop_
_smtbx_masks_void_nr
_smtbx_masks_void_average_x
_smtbx_masks_void_average_y
_smtbx_masks_void_average_z
_smtbx_masks_void_volume
_smtbx_masks_void_count_electrons
_smtbx_masks_void_content
1 0.000 0.500 0.000 246.5 67.2 '1.32 hexane'
